data_1519511
loop_
_publ_author_name
'Hursthouse, Michael B.'
'Brown, P. M.'
'Murphy, Patrick J.'
'Light, Mark E.'

_publ_section_title
;
 4,4-Dimethyl-2,5,8,10-tetraoxatricyclodecane
;
_journal_name_full 'Crystal Structure Report Archive'
_journal_page_first 32
_journal_year 2002
_chemical_formula_sum 'C8 H12 O4'
_chemical_formula_weight 172.17
_space_group_IT_number 4
_symmetry_cell_setting monoclinic
_symmetry_space_group_name_Hall 'P 2yb'
_symmetry_space_group_name_H-M 'P 1 21 1'
_atom_sites_solution_hydrogens geom
_atom_sites_solution_primary direct
_atom_sites_solution_secondary difmap
_cell_angle_alpha 90.00
_cell_angle_beta 113.000(7)
_cell_angle_gamma 90.00
_cell_formula_units_Z 2
_cell_length_a 8.1183(7)
_cell_length_b 5.9280(5)
_cell_length_c 9.0398(7)
_cell_measurement_reflns_used 1741
_cell_measurement_temperature 120(2)
_cell_measurement_theta_max 27.48
_cell_measurement_theta_min 2.91
_cell_volume 400.46(6)
_computing_cell_refinement 'DENZO & COLLECT'
_computing_data_collection 'DENZO (Otwinowski & Minor, 1997) & COLLECT (Hooft, 1998)'
_computing_data_reduction 'DENZO & COLLECT'
_computing_structure_refinement 'SHELXL-97 (Sheldrick, 1997)'
_computing_structure_solution 'SHELXS-97 (Sheldrick, 1990)'
_diffrn_ambient_temperature 120(2)
_diffrn_detector_area_resol_mean 9.091
_diffrn_measured_fraction_theta_full 0.992
_diffrn_measured_fraction_theta_max 0.992
_diffrn_measurement_device_type 'Bruker-Nonius KappaCCD'
_diffrn_measurement_method '\F & \w scans'
_diffrn_radiation_monochromator graphite
_diffrn_radiation_source 'Bruker-Nonius FR591 rotating anode'
_diffrn_radiation_type MoK\a
_diffrn_radiation_wavelength 0.71073
_diffrn_reflns_av_R_equivalents 0.0637
_diffrn_reflns_av_sigmaI/netI 0.0734
_diffrn_reflns_limit_h_max 9
_diffrn_reflns_limit_h_min -9
_diffrn_reflns_limit_k_max 7
_diffrn_reflns_limit_k_min -6
_diffrn_reflns_limit_l_max 10
_diffrn_reflns_limit_l_min -10
_diffrn_reflns_number 3809
_diffrn_reflns_theta_full 25.01
_diffrn_reflns_theta_max 25.01
_diffrn_reflns_theta_min 4.22
_exptl_absorpt_coefficient_mu 0.115
_exptl_absorpt_correction_T_max 0.9886
_exptl_absorpt_correction_T_min 0.9774
_exptl_absorpt_correction_type multi-scan
_exptl_absorpt_process_details 'SORTAV (Blessing, 1997)'
_exptl_crystal_colour colourless
_exptl_crystal_density_diffrn 1.428
_exptl_crystal_density_method 'not measured'
_exptl_crystal_description plate
_exptl_crystal_F_000 184
_exptl_crystal_size_max 0.20
_exptl_crystal_size_mid 0.10
_exptl_crystal_size_min 0.10
_refine_diff_density_max 0.178
_refine_diff_density_min -0.184
_refine_diff_density_rms 0.044
_refine_ls_abs_structure_details 'Flack H D (1983), Acta Cryst. A39, 876-881'
_refine_ls_abs_structure_Flack 2.3(13)
_refine_ls_extinction_coef 0.048(6)
_refine_ls_extinction_expression Fc^*^=kFc[1+0.001xFc^2^\l^3^/sin(2\q)]^-1/4^
_refine_ls_extinction_method SHELXL
_refine_ls_goodness_of_fit_ref 0.995
_refine_ls_hydrogen_treatment mixed
_refine_ls_matrix_type full
_refine_ls_number_parameters 158
_refine_ls_number_reflns 1360
_refine_ls_number_restraints 1
_refine_ls_restrained_S_all 0.995
_refine_ls_R_factor_all 0.0609
_refine_ls_R_factor_gt 0.0374
_refine_ls_shift/su_max 0.011
_refine_ls_shift/su_mean 0.002
_refine_ls_structure_factor_coef Fsqd
_refine_ls_weighting_details 'calc w=1/[\s^2^(Fo^2^)+(0.0227P)^2^+0.0000P] where P=(Fo^2^+2Fc^2^)/3'
_refine_ls_weighting_scheme calc
_refine_ls_wR_factor_gt 0.0680
_refine_ls_wR_factor_ref 0.0751
_reflns_number_gt 1063
_reflns_number_total 1360
_reflns_threshold_expression >2sigma(I)
_cod_data_source_file eCrystal-32.cif
_cod_data_source_block s92
_cod_depositor_comments
;
Citation :
Hursthouse, Michael B. and Brown, P. M. and Murphy, Patrick J. and 
Light, Mark E. (2002) 
University of Southampton, Crystal Structure Report Archive. 
(doi:10.5258/ecrystals/32)

More at:
http://ecrystals.chem.soton.ac.uk/32/

The following automatic conversions were performed:

'_symmetry_cell_setting' value 'Monoclinic' changed to 'monoclinic'
according to the built-in table from CIF Core dictionary named
'cif_core.dic' version 2.4.1 from 2010-06-29.

Automatic conversion script
Id: cif_fix_values 3271 2015-04-21 07:52:19Z andrius 

2017-03-18
Z value and formula fixed to values more according to usual
chemical conventions.                 miguel
;
_cod_original_formula_sum 'C16 H24 O8'
_cod_original_formula_weight 344.35
_cod_original_formula_units_Z 1
_cod_original_sg_symbol_H-M P21
_cod_database_code 1519511

loop_
_symmetry_equiv_pos_as_xyz
'x, y, z'
'-x, y+1/2, -z'

loop_
_atom_site_label
_atom_site_type_symbol
_atom_site_fract_x
_atom_site_fract_y
_atom_site_fract_z
_atom_site_U_iso_or_equiv
_atom_site_adp_type
_atom_site_occupancy
_atom_site_symmetry_multiplicity
_atom_site_calc_flag
_atom_site_refinement_flags
_atom_site_disorder_assembly
_atom_site_disorder_group
H2B H 0.668(4) -0.180(6) 0.945(3) 0.050(9) Uiso 1 1 d . . .
H2C H 0.492(4) -0.062(4) 0.954(3) 0.035(8) Uiso 1 1 d . . .
H4 H 0.685(3) 0.512(5) 0.741(3) 0.026(7) Uiso 1 1 d . . .
H5 H 0.640(3) 0.268(4) 0.527(3) 0.017(6) Uiso 1 1 d . . .
H6 H 0.939(3) 0.020(5) 0.595(3) 0.020(6) Uiso 1 1 d . . .
H7A H 0.924(3) 0.657(5) 0.692(3) 0.018(7) Uiso 1 1 d . . .
H7B H 1.123(4) 0.568(5) 0.776(3) 0.035(8) Uiso 1 1 d . . .
H8 H 0.999(3) 0.432(4) 0.955(3) 0.024(8) Uiso 1 1 d . . .
C1 C 0.3783(4) 0.1865(6) 0.6855(3) 0.0246(7) Uani 1 1 d . . .
C2 C 0.5490(4) -0.1168(5) 0.8780(3) 0.0250(7) Uani 1 1 d . . .
C3 C 0.5575(3) 0.0781(4) 0.7769(3) 0.0199(6) Uani 1 1 d . . .
C4 C 0.7453(4) 0.3655(5) 0.7753(3) 0.0210(6) Uani 1 1 d . . .
C5 C 0.7175(3) 0.2034(4) 0.6332(3) 0.0191(6) Uani 1 1 d . . .
C6 C 0.9110(3) 0.1649(5) 0.6537(3) 0.0193(6) Uani 1 1 d . . .
C7 C 1.0003(4) 0.5269(5) 0.7330(3) 0.0260(7) Uani 1 1 d . . .
C8 C 0.9471(3) 0.3881(5) 0.8482(3) 0.0207(6) Uani 1 1 d . . .
O1 O 0.6808(2) 0.2410(3) 0.87644(18) 0.0223(5) Uani 1 1 d . . .
O2 O 0.6406(2) 0.0058(3) 0.66996(19) 0.0196(5) Uani 1 1 d . . .
O3 O 1.0064(2) 0.1650(3) 0.82253(18) 0.0205(5) Uani 1 1 d . . .
O4 O 0.9667(2) 0.3692(3) 0.60124(18) 0.0222(5) Uani 1 1 d . . .
H1A H 0.388(4) 0.312(6) 0.621(3) 0.036(8) Uiso 1 1 d . . .
H1B H 0.326(3) 0.238(5) 0.771(3) 0.031(7) Uiso 1 1 d . . .
H1C H 0.299(3) 0.079(5) 0.623(3) 0.027(8) Uiso 1 1 d . . .
H2A H 0.478(3) -0.225(5) 0.810(3) 0.020(7) Uiso 1 1 d . . .

loop_
_atom_site_aniso_label
_atom_site_aniso_U_11
_atom_site_aniso_U_22
_atom_site_aniso_U_33
_atom_site_aniso_U_23
_atom_site_aniso_U_13
_atom_site_aniso_U_12
C1 0.0184(16) 0.0288(19) 0.0269(15) -0.0030(16) 0.0090(12) -0.0011(14)
C2 0.0269(18) 0.0268(17) 0.0238(15) -0.0011(14) 0.0128(13) -0.0024(15)
C3 0.0204(15) 0.0246(17) 0.0167(12) -0.0051(11) 0.0096(11) -0.0007(12)
C4 0.0218(15) 0.0195(16) 0.0247(14) 0.0000(12) 0.0123(11) 0.0004(14)
C5 0.0220(15) 0.0173(17) 0.0186(13) 0.0019(12) 0.0087(11) -0.0020(13)
C6 0.0205(16) 0.0221(16) 0.0190(13) 0.0030(12) 0.0118(10) -0.0030(13)
C7 0.0269(18) 0.0197(18) 0.0333(16) -0.0007(14) 0.0138(13) -0.0035(15)
C8 0.0214(15) 0.0209(16) 0.0195(14) -0.0062(12) 0.0078(11) -0.0013(13)
O1 0.0213(10) 0.0289(13) 0.0184(9) -0.0053(8) 0.0098(7) -0.0037(9)
O2 0.0231(10) 0.0207(10) 0.0194(9) -0.0028(8) 0.0130(7) -0.0028(9)
O3 0.0206(10) 0.0219(11) 0.0194(9) 0.0001(8) 0.0080(7) 0.0032(9)
O4 0.0263(10) 0.0197(11) 0.0225(10) 0.0028(8) 0.0116(7) -0.0001(9)

loop_
_atom_type_symbol
_atom_type_description
_atom_type_scat_dispersion_real
_atom_type_scat_dispersion_imag
_atom_type_scat_source
C C 0.0033 0.0016 'International Tables Vol C Tables 4.2.6.8 and 6.1.1.4'
H H 0.0000 0.0000 'International Tables Vol C Tables 4.2.6.8 and 6.1.1.4'
O O 0.0106 0.0060 'International Tables Vol C Tables 4.2.6.8 and 6.1.1.4'

loop_
_geom_angle_atom_site_label_1
_geom_angle_atom_site_label_2
_geom_angle_atom_site_label_3
_geom_angle
_geom_angle_site_symmetry_1
_geom_angle_site_symmetry_3
O1 C3 O2 103.08(19) . .
O1 C3 C2 109.1(2) . .
O2 C3 C2 109.0(2) . .
O1 C3 C1 110.2(2) . .
O2 C3 C1 111.25(19) . .
C2 C3 C1 113.6(2) . .
O1 C4 C8 111.9(2) . .
O1 C4 C5 103.9(2) . .
C8 C4 C5 101.42(19) . .
O2 C5 C6 111.9(2) . .
O2 C5 C4 104.57(18) . .
C6 C5 C4 100.52(19) . .
O3 C6 O4 104.19(19) . .
O3 C6 C5 103.59(17) . .
O4 C6 C5 106.0(2) . .
O4 C7 C8 101.6(2) . .
O3 C8 C4 102.7(2) . .
O3 C8 C7 100.5(2) . .
C4 C8 C7 107.4(2) . .
C4 O1 C3 106.80(18) . .
C5 O2 C3 105.91(19) . .
C6 O3 C8 95.54(18) . .
C6 O4 C7 104.70(17) . .

loop_
_geom_bond_atom_site_label_1
_geom_bond_atom_site_label_2
_geom_bond_distance
_geom_bond_site_symmetry_2
C1 C3 1.507(4) .
C2 C3 1.491(4) .
C3 O1 1.429(3) .
C3 O2 1.443(3) .
C4 O1 1.424(3) .
C4 C8 1.514(4) .
C4 C5 1.548(3) .
C5 O2 1.426(3) .
C5 C6 1.525(4) .
C6 O3 1.416(3) .
C6 O4 1.437(3) .
C7 O4 1.453(3) .
C7 C8 1.517(4) .
C8 O3 1.456(3) .
